data_7017094
loop_
_publ_author_name
'Lobana, Tarlok S.'
'Sultana, Razia'
'Butcher, Ray J.'

_publ_section_title
;
 A Sandmeyer type reaction for bromination of
 2-mercapto-1-methyl-imidazoline (N(2)C(4)H(6)S) into
 2-bromo-1-methyl-imidazole (N(2)C(4)H(5)Br) in presence of copper(i)
 bromide.
;
_journal_issue 43
_journal_name_full 'Dalton transactions (Cambridge, England : 2003)'
_journal_page_first 11382
_journal_page_last 11384
_journal_paper_doi 10.1039/c1dt11327e
_journal_volume 40
_journal_year 2011
_chemical_formula_moiety 'C16 H20 Br10 Cu4 N8 O'
_chemical_formula_sum 'C16 H20 Br10 Cu4 N8 O'
_chemical_formula_weight 1393.66
_chemical_name_systematic
;
?
;
_space_group_IT_number 2
_symmetry_cell_setting triclinic
_symmetry_space_group_name_Hall '-P 1'
_symmetry_space_group_name_H-M 'P -1'
_atom_sites_solution_hydrogens geom
_atom_sites_solution_primary direct
_atom_sites_solution_secondary difmap
_audit_creation_method SHELXL-97
_cell_angle_alpha 78.199(3)
_cell_angle_beta 75.841(4)
_cell_angle_gamma 83.739(4)
_cell_formula_units_Z 2
_cell_length_a 10.7306(7)
_cell_length_b 13.3805(5)
_cell_length_c 13.6898(5)
_cell_measurement_reflns_used 8586
_cell_measurement_temperature 200(2)
_cell_measurement_theta_max 32.4481
_cell_measurement_theta_min 4.6666
_cell_volume 1861.98(16)
_computing_cell_refinement
;
CrysAlis RED, Oxford Diffraction Ltd.,
Version 1.171.32.5 (release 08-05-2007 CrysAlis171 .NET)
(compiled May 8 2007,13:10:02)
;
_computing_data_collection
;
CrysAlis CCD, Oxford Diffraction Ltd.,
Version 1.171.32.5 (release 08-05-2007 CrysAlis171 .NET)
(compiled May 8 2007,13:10:02)
;
_computing_data_reduction
;
CrysAlis RED, Oxford Diffraction Ltd.,
Version 1.171.32.5 (release 08-05-2007 CrysAlis171 .NET)
(compiled May 8 2007,13:10:02)
;
_computing_molecular_graphics SHELXTL
_computing_publication_material SHELXTL
_computing_structure_refinement 'SHELXL-97 (Sheldrick, 1997)'
_computing_structure_solution 'SHELXS-97 (Sheldrick, 1990)'
_diffrn_ambient_temperature 200(2)
_diffrn_detector_area_resol_mean 10.5081
_diffrn_measured_fraction_theta_full 0.975
_diffrn_measured_fraction_theta_max 0.843
_diffrn_measurement_device_type 'Oxford Diffraction Gemini'
_diffrn_measurement_method '\f and \w scans'
_diffrn_radiation_monochromator graphite
_diffrn_radiation_source 'fine-focus sealed tube'
_diffrn_radiation_type MoK\a
_diffrn_radiation_wavelength 0.71073
_diffrn_reflns_av_R_equivalents 0.0612
_diffrn_reflns_av_sigmaI/netI 0.1187
_diffrn_reflns_limit_h_max 14
_diffrn_reflns_limit_h_min -16
_diffrn_reflns_limit_k_max 19
_diffrn_reflns_limit_k_min -18
_diffrn_reflns_limit_l_max 20
_diffrn_reflns_limit_l_min -20
_diffrn_reflns_number 24314
_diffrn_reflns_theta_full 25.00
_diffrn_reflns_theta_max 32.45
_diffrn_reflns_theta_min 4.68
_diffrn_standards_decay_% <2%
_diffrn_standards_interval_count 50
_diffrn_standards_number 2
_exptl_absorpt_coefficient_mu 13.008
_exptl_absorpt_correction_T_max 1.00000
_exptl_absorpt_correction_T_min 0.24454
_exptl_absorpt_correction_type multi-scan
_exptl_absorpt_process_details
;
CrysAlis RED, Oxford Diffraction Ltd.,
Version 1.171.32.5 (release 08-05-2007 CrysAlis171 .NET)
(compiled May 8 2007,13:10:02)
Empirical absorption correction using spherical harmonics,
implemented in SCALE3 ABSPACK scaling algorithm.
;
_exptl_crystal_colour black
_exptl_crystal_density_diffrn 2.486
_exptl_crystal_density_method 'not measured'
_exptl_crystal_description prism
_exptl_crystal_F_000 1292
_exptl_crystal_size_max 0.53
_exptl_crystal_size_mid 0.35
_exptl_crystal_size_min 0.28
_refine_diff_density_max 1.657
_refine_diff_density_min -1.573
_refine_diff_density_rms 0.305
_refine_ls_extinction_method none
_refine_ls_goodness_of_fit_ref 1.079
_refine_ls_hydrogen_treatment constr
_refine_ls_matrix_type full
_refine_ls_number_parameters 356
_refine_ls_number_reflns 11303
_refine_ls_number_restraints 0
_refine_ls_restrained_S_all 1.079
_refine_ls_R_factor_all 0.1484
_refine_ls_R_factor_gt 0.0669
_refine_ls_shift/su_max 0.001
_refine_ls_shift/su_mean 0.000
_refine_ls_structure_factor_coef Fsqd
_refine_ls_weighting_details 'calc w=1/[\s^2^(Fo^2^)+(0.0201P)^2^+32.2215P] where P=(Fo^2^+2Fc^2^)/3'
_refine_ls_weighting_scheme calc
_refine_ls_wR_factor_gt 0.1031
_refine_ls_wR_factor_ref 0.1410
_reflns_number_gt 6291
_reflns_number_total 11303
_reflns_threshold_expression I>2\s(I)
_cod_data_source_file c1dt11327e.txt
_cod_data_source_block 1
_cod_database_code 7017094

loop_
_symmetry_equiv_pos_as_xyz
'x, y, z'
'-x, -y, -z'

loop_
_atom_site_label
_atom_site_type_symbol
_atom_site_fract_x
_atom_site_fract_y
_atom_site_fract_z
_atom_site_U_iso_or_equiv
_atom_site_adp_type
_atom_site_occupancy
_atom_site_symmetry_multiplicity
_atom_site_calc_flag
_atom_site_refinement_flags
Br1 Br 1.07824(14) 0.80766(11) -0.02656(11) 0.0575(4) Uani 1 1 d .
Br2 Br 0.38047(11) 1.02095(10) 0.28723(9) 0.0442(3) Uani 1 1 d .
Br3 Br 0.64785(11) 1.10611(9) 0.41524(9) 0.0401(3) Uani 1 1 d .
Br4 Br 0.86425(10) 0.52553(10) 0.61234(8) 0.0401(3) Uani 1 1 d .
Br12 Br 0.73772(9) 0.69930(8) 0.10342(7) 0.0281(2) Uani 1 1 d .
Br13 Br 0.46898(9) 0.73109(8) 0.37672(7) 0.0264(2) Uani 1 1 d .
Br14 Br 0.75760(11) 0.97759(8) 0.17877(8) 0.0330(2) Uani 1 1 d .
Br23 Br 0.82047(9) 0.53001(7) 0.35469(7) 0.0253(2) Uani 1 1 d .
Br24 Br 1.04718(9) 0.78432(8) 0.27317(9) 0.0344(2) Uani 1 1 d .
Br34 Br 0.70910(10) 0.81910(8) 0.52014(7) 0.0310(2) Uani 1 1 d .
Cu1 Cu 0.62567(10) 0.82154(8) 0.23314(8) 0.0205(2) Uani 1 1 d .
Cu2 Cu 0.89156(10) 0.69528(8) 0.21875(8) 0.0213(2) Uani 1 1 d .
Cu3 Cu 0.68759(10) 0.67388(8) 0.43040(8) 0.0200(2) Uani 1 1 d .
Cu4 Cu 0.82557(10) 0.87846(8) 0.33687(8) 0.0197(2) Uani 1 1 d .
O1 O 0.7575(5) 0.7654(4) 0.3056(4) 0.0166(12) Uani 1 1 d .
N1A N 0.4950(8) 0.8822(6) 0.1565(6) 0.0239(17) Uani 1 1 d .
N2A N 0.3268(8) 0.9714(6) 0.1113(6) 0.0289(19) Uani 1 1 d .
N1B N 1.0242(7) 0.6275(6) 0.1232(6) 0.0279(18) Uani 1 1 d .
N2B N 1.1577(10) 0.5989(9) -0.0214(8) 0.051(3) Uani 1 1 d .
N1C N 0.6220(7) 0.5854(6) 0.5613(6) 0.0214(16) Uani 1 1 d .
N2C N 0.6085(8) 0.4788(6) 0.7087(6) 0.0261(17) Uani 1 1 d .
N1D N 0.8902(7) 0.9980(6) 0.3670(5) 0.0222(16) Uani 1 1 d .
N2D N 0.9025(9) 1.1445(6) 0.4099(6) 0.0303(19) Uani 1 1 d .
C1A C 0.4020(9) 0.9529(6) 0.1773(7) 0.0209(18) Uani 1 1 d .
C2A C 0.4743(10) 0.8526(8) 0.0702(7) 0.029(2) Uani 1 1 d .
H2AA H 0.5244 0.8010 0.0368 0.035 Uiso 1 1 calc R
C3A C 0.3740(11) 0.9074(9) 0.0418(8) 0.037(3) Uani 1 1 d .
H3AA H 0.3410 0.9033 -0.0156 0.045 Uiso 1 1 calc R
C4A C 0.2155(10) 1.0453(10) 0.1101(9) 0.043(3) Uani 1 1 d .
H4AA H 0.2210 1.0978 0.1491 0.065 Uiso 1 1 calc R
H4AB H 0.1360 1.0099 0.1412 0.065 Uiso 1 1 calc R
H4AC H 0.2149 1.0776 0.0391 0.065 Uiso 1 1 calc R
C1B C 1.0854(10) 0.6695(9) 0.0291(8) 0.037(3) Uani 1 1 d .
C2B C 1.0575(10) 0.5257(9) 0.1313(9) 0.036(3) Uani 1 1 d .
H2BA H 1.0277 0.4750 0.1898 0.044 Uiso 1 1 calc R
C3B C 1.1393(12) 0.5072(10) 0.0439(11) 0.049(3) Uani 1 1 d .
H3BA H 1.1770 0.4424 0.0304 0.059 Uiso 1 1 calc R
C4B C 1.2347(17) 0.6169(15) -0.1275(12) 0.091(6) Uani 1 1 d .
H4BA H 1.2695 0.6846 -0.1435 0.137 Uiso 1 1 calc R
H4BB H 1.1801 0.6137 -0.1745 0.137 Uiso 1 1 calc R
H4BC H 1.3057 0.5644 -0.1351 0.137 Uiso 1 1 calc R
C1C C 0.6853(9) 0.5307(7) 0.6267(7) 0.0225(19) Uani 1 1 d .
C2C C 0.4935(8) 0.5674(7) 0.6045(7) 0.0211(18) Uani 1 1 d .
H2CA H 0.4228 0.5967 0.5757 0.025 Uiso 1 1 calc R
C3C C 0.4856(9) 0.5006(7) 0.6950(7) 0.024(2) Uani 1 1 d .
H3CA H 0.4094 0.4742 0.7401 0.029 Uiso 1 1 calc R
C4C C 0.6456(11) 0.4048(9) 0.7933(8) 0.041(3) Uani 1 1 d .
H4CA H 0.5686 0.3736 0.8388 0.061 Uiso 1 1 calc R
H4CB H 0.6871 0.4398 0.8319 0.061 Uiso 1 1 calc R
H4CC H 0.7057 0.3514 0.7657 0.061 Uiso 1 1 calc R
C1D C 0.8259(9) 1.0776(8) 0.3965(7) 0.027(2) Uani 1 1 d .
C2D C 1.0178(9) 1.0099(7) 0.3637(7) 0.025(2) Uani 1 1 d .
H2DA H 1.0879 0.9620 0.3464 0.030 Uiso 1 1 calc R
C3D C 1.0259(11) 1.1008(8) 0.3891(7) 0.034(2) Uani 1 1 d .
H3DA H 1.1021 1.1292 0.3920 0.041 Uiso 1 1 calc R
C4D C 0.8681(13) 1.2419(8) 0.4445(11) 0.054(4) Uani 1 1 d .
H4DA H 0.7916 1.2353 0.5013 0.081 Uiso 1 1 calc R
H4DB H 0.8497 1.2946 0.3878 0.081 Uiso 1 1 calc R
H4DC H 0.9398 1.2613 0.4678 0.081 Uiso 1 1 calc R

loop_
_atom_site_aniso_label
_atom_site_aniso_U_11
_atom_site_aniso_U_22
_atom_site_aniso_U_33
_atom_site_aniso_U_23
_atom_site_aniso_U_13
_atom_site_aniso_U_12
Br1 0.0610(9) 0.0509(8) 0.0514(8) 0.0017(6) 0.0022(6) -0.0195(7)
Br2 0.0411(7) 0.0567(8) 0.0423(6) -0.0253(6) -0.0188(5) 0.0163(6)
Br3 0.0291(6) 0.0415(7) 0.0553(7) -0.0244(5) -0.0100(5) 0.0040(5)
Br4 0.0226(5) 0.0623(8) 0.0328(6) 0.0025(5) -0.0090(4) -0.0065(5)
Br12 0.0299(5) 0.0336(6) 0.0240(5) -0.0143(4) -0.0078(4) 0.0047(4)
Br13 0.0182(4) 0.0335(5) 0.0265(5) -0.0038(4) -0.0046(4) -0.0015(4)
Br14 0.0461(6) 0.0261(5) 0.0302(5) 0.0047(4) -0.0193(5) -0.0113(4)
Br23 0.0243(5) 0.0195(5) 0.0299(5) -0.0028(4) -0.0042(4) 0.0000(4)
Br24 0.0186(5) 0.0366(6) 0.0534(7) -0.0232(5) -0.0072(4) 0.0014(4)
Br34 0.0406(6) 0.0345(6) 0.0210(5) -0.0100(4) -0.0025(4) -0.0169(4)
Cu1 0.0196(5) 0.0234(6) 0.0194(5) -0.0049(4) -0.0066(4) 0.0008(4)
Cu2 0.0181(5) 0.0226(6) 0.0236(6) -0.0099(4) -0.0015(4) 0.0000(4)
Cu3 0.0180(5) 0.0222(6) 0.0187(5) -0.0015(4) -0.0033(4) -0.0029(4)
Cu4 0.0203(5) 0.0205(6) 0.0203(5) -0.0066(4) -0.0051(4) -0.0040(4)
O1 0.020(3) 0.014(3) 0.019(3) -0.005(2) -0.008(2) -0.001(2)
N1A 0.030(4) 0.023(4) 0.020(4) 0.001(3) -0.010(3) -0.007(3)
N2A 0.031(5) 0.032(5) 0.023(4) 0.004(3) -0.011(3) -0.002(4)
N1B 0.020(4) 0.032(5) 0.032(4) -0.012(4) -0.001(3) 0.002(3)
N2B 0.038(6) 0.072(8) 0.043(6) -0.030(6) 0.008(5) -0.005(5)
N1C 0.013(3) 0.023(4) 0.025(4) -0.002(3) 0.004(3) -0.008(3)
N2C 0.032(5) 0.023(4) 0.025(4) 0.001(3) -0.009(3) -0.009(3)
N1D 0.021(4) 0.027(4) 0.019(4) -0.007(3) -0.004(3) -0.002(3)
N2D 0.042(5) 0.022(4) 0.031(4) -0.014(3) -0.004(4) -0.014(4)
C1A 0.026(5) 0.013(4) 0.026(5) -0.004(3) -0.011(4) 0.000(4)
C2A 0.032(5) 0.025(5) 0.029(5) -0.005(4) -0.010(4) 0.006(4)
C3A 0.039(6) 0.046(7) 0.023(5) 0.005(5) -0.010(5) -0.004(5)
C4A 0.023(5) 0.058(8) 0.046(7) 0.004(6) -0.016(5) 0.003(5)
C1B 0.031(6) 0.050(7) 0.034(6) -0.024(5) 0.004(5) -0.011(5)
C2B 0.035(6) 0.040(7) 0.039(6) -0.020(5) -0.013(5) 0.007(5)
C3B 0.044(7) 0.039(7) 0.071(9) -0.025(7) -0.015(7) 0.004(6)
C4B 0.084(12) 0.125(16) 0.057(10) -0.052(10) 0.033(9) -0.026(11)
C1C 0.022(5) 0.029(5) 0.017(4) -0.007(4) -0.005(4) 0.000(4)
C2C 0.010(4) 0.030(5) 0.026(5) -0.008(4) -0.004(3) -0.007(3)
C3C 0.018(4) 0.019(5) 0.034(5) -0.010(4) -0.001(4) -0.003(4)
C4C 0.038(6) 0.054(8) 0.025(5) 0.009(5) -0.009(5) -0.009(5)
C1D 0.022(5) 0.036(6) 0.022(5) -0.006(4) -0.002(4) 0.000(4)
C2D 0.022(5) 0.027(5) 0.025(5) -0.004(4) -0.006(4) 0.004(4)
C3D 0.036(6) 0.042(6) 0.027(5) -0.023(5) 0.000(4) -0.002(5)
C4D 0.067(9) 0.023(6) 0.079(9) -0.037(6) -0.006(7) -0.009(6)

loop_
_atom_type_symbol
_atom_type_description
_atom_type_scat_dispersion_real
_atom_type_scat_dispersion_imag
_atom_type_scat_source
C C 0.0033 0.0016 'International Tables Vol C Tables 4.2.6.8 and 6.1.1.4'
H H 0.0000 0.0000 'International Tables Vol C Tables 4.2.6.8 and 6.1.1.4'
N N 0.0061 0.0033 'International Tables Vol C Tables 4.2.6.8 and 6.1.1.4'
Cu Cu 0.3201 1.2651 'International Tables Vol C Tables 4.2.6.8 and 6.1.1.4'
Br Br -0.2901 2.4595 'International Tables Vol C Tables 4.2.6.8 and 6.1.1.4'
O O 0.0106 0.0060 'International Tables Vol C Tables 4.2.6.8 and 6.1.1.4'

loop_
_geom_angle_atom_site_label_1
_geom_angle_atom_site_label_2
_geom_angle_atom_site_label_3
_geom_angle
Cu2 Br12 Cu1 74.49(4)
Cu1 Br13 Cu3 77.34(4)
Cu4 Br14 Cu1 75.09(4)
Cu3 Br23 Cu2 75.68(4)
Cu2 Br24 Cu4 75.93(4)
Cu4 Br34 Cu3 76.29(4)
O1 Cu1 N1A 178.1(3)
O1 Cu1 Br13 88.09(18)
N1A Cu1 Br13 93.7(2)
O1 Cu1 Br14 83.81(17)
N1A Cu1 Br14 94.4(2)
Br13 Cu1 Br14 142.58(6)
O1 Cu1 Br12 85.08(17)
N1A Cu1 Br12 94.8(2)
Br13 Cu1 Br12 110.80(5)
Br14 Cu1 Br12 104.83(5)
O1 Cu2 N1B 176.7(3)
O1 Cu2 Br24 87.10(17)
N1B Cu2 Br24 94.6(2)
O1 Cu2 Br12 88.17(17)
N1B Cu2 Br12 88.9(2)
Br24 Cu2 Br12 148.87(6)
O1 Cu2 Br23 84.91(17)
N1B Cu2 Br23 97.2(3)
Br24 Cu2 Br23 110.47(5)
Br12 Cu2 Br23 99.71(5)
O1 Cu3 N1C 176.5(3)
O1 Cu3 Br23 88.29(17)
N1C Cu3 Br23 93.2(2)
O1 Cu3 Br34 85.33(17)
N1C Cu3 Br34 91.6(2)
Br23 Cu3 Br34 140.45(6)
O1 Cu3 Br13 83.43(17)
N1C Cu3 Br13 98.7(2)
Br23 Cu3 Br13 116.96(5)
Br34 Cu3 Br13 101.02(5)
O1 Cu4 N1D 177.8(3)
O1 Cu4 Br34 86.60(17)
N1D Cu4 Br34 93.8(2)
O1 Cu4 Br14 84.26(17)
N1D Cu4 Br14 94.0(2)
Br34 Cu4 Br14 134.33(6)
O1 Cu4 Br24 83.81(18)
N1D Cu4 Br24 97.9(2)
Br34 Cu4 Br24 116.92(5)
Br14 Cu4 Br24 106.41(5)
Cu4 O1 Cu2 109.5(3)
Cu4 O1 Cu3 109.7(3)
Cu2 O1 Cu3 110.4(3)
Cu4 O1 Cu1 106.7(3)
Cu2 O1 Cu1 109.4(3)
Cu3 O1 Cu1 111.0(3)
C1A N1A C2A 104.1(7)
C1A N1A Cu1 129.3(6)
C2A N1A Cu1 126.4(7)
C1A N2A C3A 106.3(8)
C1A N2A C4A 127.8(9)
C3A N2A C4A 125.8(9)
C1B N1B C2B 105.1(9)
C1B N1B Cu2 126.7(7)
C2B N1B Cu2 127.4(7)
C1B N2B C3B 106.0(10)
C1B N2B C4B 126.7(13)
C3B N2B C4B 127.2(12)
C1C N1C C2C 105.1(7)
C1C N1C Cu3 129.3(6)
C2C N1C Cu3 125.6(6)
C1C N2C C3C 106.5(7)
C1C N2C C4C 128.0(8)
C3C N2C C4C 125.3(8)
C1D N1D C2D 106.3(8)
C1D N1D Cu4 128.5(7)
C2D N1D Cu4 125.1(6)
C1D N2D C3D 106.2(8)
C1D N2D C4D 129.5(9)
C3D N2D C4D 124.2(9)
N1A C1A N2A 112.8(8)
N1A C1A Br2 123.5(7)
N2A C1A Br2 123.7(7)
C3A C2A N1A 109.7(9)
C3A C2A H2AA 125.2
N1A C2A H2AA 125.2
C2A C3A N2A 107.0(9)
C2A C3A H3AA 126.5
N2A C3A H3AA 126.5
N2A C4A H4AA 109.5
N2A C4A H4AB 109.5
H4AA C4A H4AB 109.5
N2A C4A H4AC 109.5
H4AA C4A H4AC 109.5
H4AB C4A H4AC 109.5
N1B C1B N2B 111.6(10)
N1B C1B Br1 125.3(8)
N2B C1B Br1 123.1(9)
C3B C2B N1B 109.9(11)
C3B C2B H2BA 125.1
N1B C2B H2BA 125.1
C2B C3B N2B 107.3(11)
C2B C3B H3BA 126.4
N2B C3B H3BA 126.4
N2B C4B H4BA 109.5
N2B C4B H4BB 109.5
H4BA C4B H4BB 109.5
N2B C4B H4BC 109.5
H4BA C4B H4BC 109.5
H4BB C4B H4BC 109.5
N1C C1C N2C 112.8(8)
N1C C1C Br4 125.4(7)
N2C C1C Br4 121.8(7)
C3C C2C N1C 108.6(8)
C3C C2C H2CA 125.7
N1C C2C H2CA 125.7
C2C C3C N2C 107.0(8)
C2C C3C H3CA 126.5
N2C C3C H3CA 126.5
N2C C4C H4CA 109.5
N2C C4C H4CB 109.5
H4CA C4C H4CB 109.5
N2C C4C H4CC 109.5
H4CA C4C H4CC 109.5
H4CB C4C H4CC 109.5
N1D C1D N2D 112.2(9)
N1D C1D Br3 126.5(8)
N2D C1D Br3 121.2(8)
C3D C2D N1D 108.6(9)
C3D C2D H2DA 125.7
N1D C2D H2DA 125.7
C2D C3D N2D 106.6(9)
C2D C3D H3DA 126.7
N2D C3D H3DA 126.7
N2D C4D H4DA 109.5
N2D C4D H4DB 109.5
H4DA C4D H4DB 109.5
N2D C4D H4DC 109.5
H4DA C4D H4DC 109.5
H4DB C4D H4DC 109.5

loop_
_geom_bond_atom_site_label_1
_geom_bond_atom_site_label_2
_geom_bond_distance
Br1 C1B 1.851(12)
Br2 C1A 1.868(9)
Br3 C1D 1.872(10)
Br4 C1C 1.877(9)
Br12 Cu2 2.5380(14)
Br12 Cu1 2.6436(14)
Br13 Cu1 2.4514(14)
Br13 Cu3 2.6174(14)
Br14 Cu4 2.5225(14)
Br14 Cu1 2.5321(15)
Br23 Cu3 2.5115(15)
Br23 Cu2 2.6316(15)
Br24 Cu2 2.4837(15)
Br24 Cu4 2.6045(14)
Br34 Cu4 2.5209(14)
Br34 Cu3 2.5595(15)
Cu1 O1 1.924(6)
Cu1 N1A 1.962(7)
Cu2 O1 1.920(6)
Cu2 N1B 1.963(8)
Cu3 O1 1.923(6)
Cu3 N1C 1.950(7)
Cu4 O1 1.915(6)
Cu4 N1D 1.965(8)
N1A C1A 1.318(11)
N1A C2A 1.393(12)
N2A C1A 1.324(11)
N2A C3A 1.378(14)
N2A C4A 1.466(13)
N1B C1B 1.333(13)
N1B C2B 1.359(13)
N2B C1B 1.348(14)
N2B C3B 1.364(16)
N2B C4B 1.470(16)
N1C C1C 1.313(11)
N1C C2C 1.387(10)
N2C C1C 1.332(11)
N2C C3C 1.368(12)
N2C C4C 1.467(12)
N1D C1D 1.285(12)
N1D C2D 1.385(12)
N2D C1D 1.346(12)
N2D C3D 1.376(13)
N2D C4D 1.456(12)
C2A C3A 1.329(14)
C2A H2AA 0.9500
C3A H3AA 0.9500
C4A H4AA 0.9800
C4A H4AB 0.9800
C4A H4AC 0.9800
C2B C3B 1.350(16)
C2B H2BA 0.9500
C3B H3BA 0.9500
C4B H4BA 0.9800
C4B H4BB 0.9800
C4B H4BC 0.9800
C2C C3C 1.361(13)
C2C H2CA 0.9500
C3C H3CA 0.9500
C4C H4CA 0.9800
C4C H4CB 0.9800
C4C H4CC 0.9800
C2D C3D 1.349(14)
C2D H2DA 0.9500
C3D H3DA 0.9500
C4D H4DA 0.9800
C4D H4DB 0.9800
C4D H4DC 0.9800

loop_
_geom_hbond_atom_site_label_D
_geom_hbond_atom_site_label_H
_geom_hbond_atom_site_label_A
_geom_hbond_distance_DH
_geom_hbond_distance_HA
_geom_hbond_distance_DA
_geom_hbond_angle_DHA
_geom_hbond_site_symmetry_A
C3A H3AA Br14 0.95 2.83 3.632(10) 143.3 2_675
C2B H2BA Br23 0.95 2.91 3.473(11) 119.4 .
C3B H3BA Br12 0.95 2.83 3.691(13) 151.2 2_765
C2C H2CA Br13 0.95 2.90 3.475(9) 119.8 .
C4C H4CC Br24 0.98 3.04 3.969(12) 157.9 2_766
C2D H2DA Br24 0.95 2.88 3.446(10) 119.7 .
C3D H3DA Br34 0.95 2.81 3.703(11) 158.0 2_776
C4D H4DA Br13 0.98 2.93 3.866(13) 161.2 2_676

loop_
_geom_torsion_atom_site_label_1
_geom_torsion_atom_site_label_2
_geom_torsion_atom_site_label_3
_geom_torsion_atom_site_label_4
_geom_torsion
Cu3 Br13 Cu1 O1 -2.57(17)
Cu3 Br13 Cu1 N1A 178.0(2)
Cu3 Br13 Cu1 Br14 -79.81(9)
Cu3 Br13 Cu1 Br12 81.44(5)
Cu4 Br14 Cu1 O1 -20.36(17)
Cu4 Br14 Cu1 N1A 160.2(2)
Cu4 Br14 Cu1 Br13 58.30(9)
Cu4 Br14 Cu1 Br12 -103.58(5)
Cu2 Br12 Cu1 O1 -10.83(18)
Cu2 Br12 Cu1 N1A 167.3(2)
Cu2 Br12 Cu1 Br13 -96.91(5)
Cu2 Br12 Cu1 Br14 71.43(5)
Cu4 Br24 Cu2 O1 -12.27(17)
Cu4 Br24 Cu2 N1B 164.9(2)
Cu4 Br24 Cu2 Br12 69.35(11)
Cu4 Br24 Cu2 Br23 -95.74(5)
Cu1 Br12 Cu2 O1 10.81(17)
Cu1 Br12 Cu2 N1B -167.6(3)
Cu1 Br12 Cu2 Br24 -70.51(11)
Cu1 Br12 Cu2 Br23 95.33(5)
Cu3 Br23 Cu2 O1 -5.36(17)
Cu3 Br23 Cu2 N1B 177.3(2)
Cu3 Br23 Cu2 Br24 79.63(5)
Cu3 Br23 Cu2 Br12 -92.62(5)
Cu2 Br23 Cu3 O1 5.33(17)
Cu2 Br23 Cu3 N1C -171.5(2)
Cu2 Br23 Cu3 Br34 -75.23(8)
Cu2 Br23 Cu3 Br13 87.08(5)
Cu4 Br34 Cu3 O1 -9.23(17)
Cu4 Br34 Cu3 N1C 169.3(2)
Cu4 Br34 Cu3 Br23 72.38(8)
Cu4 Br34 Cu3 Br13 -91.60(5)
Cu1 Br13 Cu3 O1 2.58(17)
Cu1 Br13 Cu3 N1C 179.8(2)
Cu1 Br13 Cu3 Br23 -82.12(6)
Cu1 Br13 Cu3 Br34 86.51(5)
Cu3 Br34 Cu4 O1 9.25(17)
Cu3 Br34 Cu4 N1D -172.9(2)
Cu3 Br34 Cu4 Br14 87.83(8)
Cu3 Br34 Cu4 Br24 -72.04(6)
Cu1 Br14 Cu4 O1 20.44(18)
Cu1 Br14 Cu4 N1D -158.3(2)
Cu1 Br14 Cu4 Br34 -59.10(8)
Cu1 Br14 Cu4 Br24 102.24(5)
Cu2 Br24 Cu4 O1 12.36(17)
Cu2 Br24 Cu4 N1D -166.3(2)
Cu2 Br24 Cu4 Br34 95.35(6)
Cu2 Br24 Cu4 Br14 -69.77(5)
N1D Cu4 O1 Cu2 126(7)
Br34 Cu4 O1 Cu2 -134.1(2)
Br14 Cu4 O1 Cu2 90.7(2)
Br24 Cu4 O1 Cu2 -16.6(2)
N1D Cu4 O1 Cu3 -113(7)
Br34 Cu4 O1 Cu3 -12.8(2)
Br14 Cu4 O1 Cu3 -148.0(3)
Br24 Cu4 O1 Cu3 104.8(2)
N1D Cu4 O1 Cu1 8(8)
Br34 Cu4 O1 Cu1 107.6(2)
Br14 Cu4 O1 Cu1 -27.6(2)
Br24 Cu4 O1 Cu1 -134.9(2)
N1B Cu2 O1 Cu4 -103(5)
Br24 Cu2 O1 Cu4 17.3(2)
Br12 Cu2 O1 Cu4 -131.9(2)
Br23 Cu2 O1 Cu4 128.2(2)
N1B Cu2 O1 Cu3 136(5)
Br24 Cu2 O1 Cu3 -103.6(2)
Br12 Cu2 O1 Cu3 107.2(2)
Br23 Cu2 O1 Cu3 7.2(2)
N1B Cu2 O1 Cu1 14(6)
Br24 Cu2 O1 Cu1 133.9(2)
Br12 Cu2 O1 Cu1 -15.3(2)
Br23 Cu2 O1 Cu1 -115.2(2)
N1C Cu3 O1 Cu4 -13(5)
Br23 Cu3 O1 Cu4 -128.4(2)
Br34 Cu3 O1 Cu4 12.6(2)
Br13 Cu3 O1 Cu4 114.3(3)
N1C Cu3 O1 Cu2 107(5)
Br23 Cu3 O1 Cu2 -7.6(2)
Br34 Cu3 O1 Cu2 133.4(3)
Br13 Cu3 O1 Cu2 -124.9(3)
N1C Cu3 O1 Cu1 -131(5)
Br23 Cu3 O1 Cu1 113.9(2)
Br34 Cu3 O1 Cu1 -105.1(3)
Br13 Cu3 O1 Cu1 -3.4(2)
N1A Cu1 O1 Cu4 45(9)
Br13 Cu1 O1 Cu4 -115.9(2)
Br14 Cu1 O1 Cu4 27.5(2)
Br12 Cu1 O1 Cu4 133.1(2)
N1A Cu1 O1 Cu2 -73(9)
Br13 Cu1 O1 Cu2 125.8(2)
Br14 Cu1 O1 Cu2 -90.8(2)
Br12 Cu1 O1 Cu2 14.7(2)
N1A Cu1 O1 Cu3 165(9)
Br13 Cu1 O1 Cu3 3.7(2)
Br14 Cu1 O1 Cu3 147.1(3)
Br12 Cu1 O1 Cu3 -107.4(3)
O1 Cu1 N1A C1A -92(9)
Br13 Cu1 N1A C1A 69.0(8)
Br14 Cu1 N1A C1A -74.5(8)
Br12 Cu1 N1A C1A -179.8(8)
O1 Cu1 N1A C2A 93(9)
Br13 Cu1 N1A C2A -105.3(7)
Br14 Cu1 N1A C2A 111.3(7)
Br12 Cu1 N1A C2A 5.9(8)
O1 Cu2 N1B C1B 41(6)
Br24 Cu2 N1B C1B -78.8(8)
Br12 Cu2 N1B C1B 70.2(8)
Br23 Cu2 N1B C1B 169.9(8)
O1 Cu2 N1B C2B -127(5)
Br24 Cu2 N1B C2B 113.2(8)
Br12 Cu2 N1B C2B -97.8(8)
Br23 Cu2 N1B C2B 1.8(9)
O1 Cu3 N1C C1C -54(5)
Br23 Cu3 N1C C1C 60.6(8)
Br34 Cu3 N1C C1C -80.2(8)
Br13 Cu3 N1C C1C 178.5(8)
O1 Cu3 N1C C2C 126(5)
Br23 Cu3 N1C C2C -119.1(7)
Br34 Cu3 N1C C2C 100.2(7)
Br13 Cu3 N1C C2C -1.2(7)
O1 Cu4 N1D C1D 33(8)
Br34 Cu4 N1D C1D -66.5(8)
Br14 Cu4 N1D C1D 68.5(8)
Br24 Cu4 N1D C1D 175.7(8)
O1 Cu4 N1D C2D -149(7)
Br34 Cu4 N1D C2D 110.9(7)
Br14 Cu4 N1D C2D -114.1(7)
Br24 Cu4 N1D C2D -6.9(7)
C2A N1A C1A N2A -1.1(10)
Cu1 N1A C1A N2A -176.4(6)
C2A N1A C1A Br2 179.8(7)
Cu1 N1A C1A Br2 4.5(12)
C3A N2A C1A N1A 0.2(11)
C4A N2A C1A N1A -179.3(9)
C3A N2A C1A Br2 179.4(7)
C4A N2A C1A Br2 -0.2(14)
C1A N1A C2A C3A 1.6(11)
Cu1 N1A C2A C3A 177.1(7)
N1A C2A C3A N2A -1.5(12)
C1A N2A C3A C2A 0.8(11)
C4A N2A C3A C2A -179.6(10)
C2B N1B C1B N2B -1.3(12)
Cu2 N1B C1B N2B -171.5(7)
C2B N1B C1B Br1 -179.5(8)
Cu2 N1B C1B Br1 10.3(14)
C3B N2B C1B N1B 1.1(13)
C4B N2B C1B N1B 178.0(13)
C3B N2B C1B Br1 179.3(8)
C4B N2B C1B Br1 -3.8(18)
C1B N1B C2B C3B 1.1(12)
Cu2 N1B C2B C3B 171.2(8)
N1B C2B C3B N2B -0.5(13)
C1B N2B C3B C2B -0.3(13)
C4B N2B C3B C2B -177.2(13)
C2C N1C C1C N2C -0.1(11)
Cu3 N1C C1C N2C -179.8(6)
C2C N1C C1C Br4 -178.5(7)
Cu3 N1C C1C Br4 1.7(13)
C3C N2C C1C N1C 0.7(11)
C4C N2C C1C N1C 175.2(10)
C3C N2C C1C Br4 179.3(6)
C4C N2C C1C Br4 -6.2(14)
C1C N1C C2C C3C -0.6(10)
Cu3 N1C C2C C3C 179.1(6)
N1C C2C C3C N2C 1.1(10)
C1C N2C C3C C2C -1.1(10)
C4C N2C C3C C2C -175.8(9)
C2D N1D C1D N2D 2.2(11)
Cu4 N1D C1D N2D 180.0(6)
C2D N1D C1D Br3 179.7(7)
Cu4 N1D C1D Br3 -2.5(13)
C3D N2D C1D N1D -1.6(11)
C4D N2D C1D N1D -178.5(10)
C3D N2D C1D Br3 -179.3(7)
C4D N2D C1D Br3 3.8(15)
C1D N1D C2D C3D -1.9(10)
Cu4 N1D C2D C3D -179.8(6)
N1D C2D C3D N2D 1.0(11)
C1D N2D C3D C2D 0.3(11)
C4D N2D C3D C2D 177.4(10)
